data_4072310
loop_
_publ_author_name
'Doherty, Simon'
'Smyth, Catherine H.'
'Harrington, Ross W.'
'Clegg, William'

_publ_section_title
;
 Highly Enantioselective Synthesis of Pseudo-C2-Symmetric Axially Chiral
 Biaryl Diphosphines via Rhodium-Catalyzed Double [2 + 2 + 2]
 Cycloaddition
;
_journal_issue 19
_journal_name_full Organometallics
_journal_page_first 4837
_journal_paper_doi 10.1021/om800755x
_journal_volume 27
_journal_year 2008
_chemical_formula_moiety 'C41 H38 P2 O7, C7 H8, 0.5 H2 O'
_chemical_formula_sum 'C48 H47 O7.5 P2'
_chemical_formula_weight 805.80
_chemical_name_systematic
;
 ?
;
_space_group_IT_number 15
_symmetry_cell_setting monoclinic
_symmetry_space_group_name_Hall '-C 2yc'
_symmetry_space_group_name_H-M 'C 1 2/c 1'
_atom_sites_solution_hydrogens mixed
_atom_sites_solution_primary direct
_atom_sites_solution_secondary difmap
_audit_creation_method SHELXL-97
_cell_angle_alpha 90.00
_cell_angle_beta 102.162(17)
_cell_angle_gamma 90.00
_cell_formula_units_Z 8
_cell_length_a 39.180(9)
_cell_length_b 12.3931(15)
_cell_length_c 17.421(6)
_cell_measurement_reflns_used 285
_cell_measurement_temperature 150(2)
_cell_measurement_theta_max 27.50
_cell_measurement_theta_min 2.50
_cell_volume 8269(4)
_computing_cell_refinement EvalCCD
_computing_data_collection 'Nonius COLLECT'
_computing_data_reduction EvalCCD
_computing_molecular_graphics 'Bruker SHELXTL'
_computing_publication_material 'Bruker SHELXTL and local programs'
_computing_structure_refinement 'Bruker SHELXTL'
_computing_structure_solution 'Bruker SHELXTL'
_diffrn_ambient_temperature 150(2)
_diffrn_measured_fraction_theta_full 0.971
_diffrn_measured_fraction_theta_max 0.971
_diffrn_measurement_device_type 'Nonius KappaCCD diffractometer'
_diffrn_measurement_method '\f and \w scans'
_diffrn_radiation_monochromator graphite
_diffrn_radiation_source 'sealed tube'
_diffrn_radiation_type MoK\a
_diffrn_radiation_wavelength 0.71073
_diffrn_reflns_av_R_equivalents 0.0465
_diffrn_reflns_av_sigmaI/netI 0.0457
_diffrn_reflns_limit_h_max 46
_diffrn_reflns_limit_h_min -46
_diffrn_reflns_limit_k_max 14
_diffrn_reflns_limit_k_min -14
_diffrn_reflns_limit_l_max 20
_diffrn_reflns_limit_l_min -20
_diffrn_reflns_number 26154
_diffrn_reflns_theta_full 25.00
_diffrn_reflns_theta_max 25.00
_diffrn_reflns_theta_min 3.92
_diffrn_standards_number 0
_exptl_absorpt_coefficient_mu 0.159
_exptl_absorpt_correction_T_max 0.954
_exptl_absorpt_correction_T_min 0.939
_exptl_absorpt_correction_type multi-scan
_exptl_absorpt_process_details SADABS
_exptl_crystal_colour colourless
_exptl_crystal_density_diffrn 1.295
_exptl_crystal_density_method 'not measured'
_exptl_crystal_description block
_exptl_crystal_F_000 3400
_exptl_crystal_size_max 0.40
_exptl_crystal_size_mid 0.30
_exptl_crystal_size_min 0.30
_refine_diff_density_max 0.390
_refine_diff_density_min -0.385
_refine_diff_density_rms 0.074
_refine_ls_extinction_method none
_refine_ls_goodness_of_fit_ref 1.157
_refine_ls_hydrogen_treatment mixed
_refine_ls_matrix_type full
_refine_ls_number_parameters 528
_refine_ls_number_reflns 7077
_refine_ls_number_restraints 0
_refine_ls_restrained_S_all 1.157
_refine_ls_R_factor_all 0.0784
_refine_ls_R_factor_gt 0.0497
_refine_ls_shift/su_max 0.001
_refine_ls_shift/su_mean 0.000
_refine_ls_structure_factor_coef Fsqd
_refine_ls_weighting_details 'calc w=1/[\s^2^(Fo^2^)+(0.0724P)^2^+9.4287P] where P=(Fo^2^+2Fc^2^)/3'
_refine_ls_weighting_scheme calc
_refine_ls_wR_factor_gt 0.1324
_refine_ls_wR_factor_ref 0.1512
_reflns_number_gt 5217
_reflns_number_total 7077
_reflns_threshold_expression I>2\s(I)
_cod_data_source_file om800755x_si_002.cif
_cod_data_source_block sd245_compound4
_cod_original_cell_volume 8269(3)
_cod_original_sg_symbol_H-M 'C 2/c'
_cod_database_code 4072310

loop_
_symmetry_equiv_pos_as_xyz
'x, y, z'
'-x, y, -z+1/2'
'x+1/2, y+1/2, z'
'-x+1/2, y+1/2, -z+1/2'
'-x, -y, -z'
'x, -y, z-1/2'
'-x+1/2, -y+1/2, -z'
'x+1/2, -y+1/2, z-1/2'

loop_
_atom_site_label
_atom_site_type_symbol
_atom_site_fract_x
_atom_site_fract_y
_atom_site_fract_z
_atom_site_U_iso_or_equiv
_atom_site_adp_type
_atom_site_occupancy
_atom_site_symmetry_multiplicity
_atom_site_calc_flag
_atom_site_refinement_flags
P1 P 0.070876(18) -0.02784(5) 0.38180(4) 0.02074(18) Uani 1 1 d .
P2 P 0.109661(18) 0.39943(5) 0.38409(4) 0.02133(18) Uani 1 1 d .
O1 O 0.05534(5) 0.07852(15) 0.35326(11) 0.0281(5) Uani 1 1 d .
O2 O 0.25104(6) -0.24454(16) 0.64567(13) 0.0381(5) Uani 1 1 d .
O3 O 0.25853(6) -0.08802(19) 0.71278(13) 0.0467(6) Uani 1 1 d .
O4 O 0.25548(6) -0.01789(18) 0.46522(13) 0.0434(6) Uani 1 1 d .
O5 O 0.29287(5) -0.10986(17) 0.55798(13) 0.0387(5) Uani 1 1 d .
O6 O 0.08570(5) 0.22843(15) 0.49219(11) 0.0268(4) Uani 1 1 d .
O7 O 0.13839(5) 0.43475(16) 0.44963(11) 0.0312(5) Uani 1 1 d .
O8 O 0.0000 0.1841(3) 0.2500 0.0515(10) Uani 1 2 d S
H8 H 0.0163(11) 0.144(4) 0.276(3) 0.073(14) Uiso 1 1 d .
C1 C 0.11629(7) -0.0108(2) 0.43368(15) 0.0211(6) Uani 1 1 d .
C2 C 0.14076(7) -0.0972(2) 0.45014(16) 0.0220(6) Uani 1 1 d .
C3 C 0.17333(7) -0.0741(2) 0.49671(16) 0.0220(6) Uani 1 1 d .
C4 C 0.20341(7) -0.1528(2) 0.52099(18) 0.0278(6) Uani 1 1 d .
H4A H 0.2110 -0.1819 0.4744 0.033 Uiso 1 1 calc R
H4B H 0.1965 -0.2136 0.5513 0.033 Uiso 1 1 calc R
C5 C 0.23325(7) -0.0845(2) 0.57313(17) 0.0281(6) Uani 1 1 d .
C6 C 0.21713(8) 0.0277(2) 0.58462(19) 0.0334(7) Uani 1 1 d .
H6A H 0.2151 0.0377 0.6399 0.040 Uiso 1 1 calc R
H6B H 0.2317 0.0866 0.5702 0.040 Uiso 1 1 calc R
C7 C 0.18167(7) 0.0266(2) 0.53080(16) 0.0233(6) Uani 1 1 d .
C8 C 0.15793(7) 0.1123(2) 0.51685(16) 0.0230(6) Uani 1 1 d .
C9 C 0.12556(7) 0.0932(2) 0.46578(15) 0.0199(6) Uani 1 1 d .
C10 C 0.10255(7) 0.1932(2) 0.44689(15) 0.0197(6) Uani 1 1 d .
C11 C 0.10604(7) 0.2536(2) 0.37258(16) 0.0236(6) Uani 1 1 d .
H11A H 0.0854 0.2370 0.3306 0.028 Uiso 1 1 calc R
H11B H 0.1270 0.2265 0.3552 0.028 Uiso 1 1 calc R
C12 C 0.13275(8) -0.2114(2) 0.42188(18) 0.0311(7) Uani 1 1 d .
H12A H 0.1506 -0.2602 0.4510 0.047 Uiso 1 1 calc R
H12B H 0.1328 -0.2157 0.3657 0.047 Uiso 1 1 calc R
H12C H 0.1097 -0.2324 0.4306 0.047 Uiso 1 1 calc R
C13 C 0.16706(8) 0.2194(2) 0.55828(18) 0.0320(7) Uani 1 1 d .
H13A H 0.1925 0.2262 0.5742 0.048 Uiso 1 1 calc R
H13B H 0.1568 0.2227 0.6049 0.048 Uiso 1 1 calc R
H13C H 0.1578 0.2785 0.5226 0.048 Uiso 1 1 calc R
C14 C 0.24872(7) -0.1367(2) 0.65262(19) 0.0326(7) Uani 1 1 d .
C15 C 0.26905(10) -0.3004(3) 0.7157(2) 0.0544(10) Uani 1 1 d .
H15A H 0.2684 -0.3783 0.7060 0.082 Uiso 1 1 calc R
H15B H 0.2576 -0.2844 0.7593 0.082 Uiso 1 1 calc R
H15C H 0.2934 -0.2762 0.7293 0.082 Uiso 1 1 calc R
C16 C 0.26435(8) -0.0733(2) 0.53278(18) 0.0298(7) Uani 1 1 d .
C17 C 0.28376(10) -0.0031(3) 0.4230(2) 0.0502(9) Uani 1 1 d .
H17A H 0.2758 0.0442 0.3777 0.075 Uiso 1 1 calc R
H17B H 0.2905 -0.0732 0.4050 0.075 Uiso 1 1 calc R
H17C H 0.3039 0.0298 0.4582 0.075 Uiso 1 1 calc R
C18 C 0.04876(7) -0.0907(2) 0.45162(16) 0.0240(6) Uani 1 1 d .
C19 C 0.06569(8) -0.1134(2) 0.52892(17) 0.0315(7) Uani 1 1 d .
H19A H 0.0902 -0.1024 0.5449 0.038 Uiso 1 1 calc R
C20 C 0.04689(9) -0.1518(3) 0.58253(19) 0.0400(8) Uani 1 1 d .
H20A H 0.0586 -0.1673 0.6349 0.048 Uiso 1 1 calc R
C21 C 0.01138(9) -0.1677(2) 0.5601(2) 0.0393(8) Uani 1 1 d .
H21A H -0.0014 -0.1936 0.5971 0.047 Uiso 1 1 calc R
C22 C -0.00579(8) -0.1459(2) 0.4838(2) 0.0367(8) Uani 1 1 d .
H22A H -0.0302 -0.1577 0.4683 0.044 Uiso 1 1 calc R
C23 C 0.01267(8) -0.1068(2) 0.42970(19) 0.0303(7) Uani 1 1 d .
H23A H 0.0007 -0.0909 0.3776 0.036 Uiso 1 1 calc R
C24 C 0.06898(7) -0.1198(2) 0.30061(15) 0.0231(6) Uani 1 1 d .
C25 C 0.05482(8) -0.2234(2) 0.29781(17) 0.0303(7) Uani 1 1 d .
H25A H 0.0445 -0.2481 0.3392 0.036 Uiso 1 1 calc R
C26 C 0.05586(9) -0.2907(2) 0.23413(18) 0.0381(8) Uani 1 1 d .
H26A H 0.0465 -0.3616 0.2327 0.046 Uiso 1 1 calc R
C27 C 0.07054(9) -0.2548(3) 0.17292(19) 0.0405(8) Uani 1 1 d .
H27A H 0.0716 -0.3013 0.1301 0.049 Uiso 1 1 calc R
C28 C 0.08375(9) -0.1506(3) 0.17455(19) 0.0411(8) Uani 1 1 d .
H28A H 0.0935 -0.1255 0.1323 0.049 Uiso 1 1 calc R
C29 C 0.08274(8) -0.0832(2) 0.23735(18) 0.0339(7) Uani 1 1 d .
H29A H 0.0914 -0.0116 0.2376 0.041 Uiso 1 1 calc R
C30 C 0.06748(7) 0.4511(2) 0.39283(15) 0.0230(6) Uani 1 1 d .
C31 C 0.03593(8) 0.4046(2) 0.35741(19) 0.0348(7) Uani 1 1 d .
H31A H 0.0356 0.3407 0.3272 0.042 Uiso 1 1 calc R
C32 C 0.00468(9) 0.4519(3) 0.3663(2) 0.0497(9) Uani 1 1 d .
H32A H -0.0170 0.4203 0.3418 0.060 Uiso 1 1 calc R
C33 C 0.00514(10) 0.5448(3) 0.4106(2) 0.0460(9) Uani 1 1 d .
H33A H -0.0162 0.5766 0.4167 0.055 Uiso 1 1 calc R
C34 C 0.03635(10) 0.5910(3) 0.4459(2) 0.0428(9) Uani 1 1 d .
H34A H 0.0365 0.6548 0.4762 0.051 Uiso 1 1 calc R
C35 C 0.06759(9) 0.5449(2) 0.43748(17) 0.0319(7) Uani 1 1 d .
H35A H 0.0891 0.5771 0.4621 0.038 Uiso 1 1 calc R
C36 C 0.11596(7) 0.4449(2) 0.28905(16) 0.0241(6) Uani 1 1 d .
C37 C 0.09438(8) 0.4100(2) 0.21931(17) 0.0321(7) Uani 1 1 d .
H37A H 0.0757 0.3619 0.2212 0.038 Uiso 1 1 calc R
C38 C 0.10002(9) 0.4451(3) 0.14667(18) 0.0400(8) Uani 1 1 d .
H38A H 0.0852 0.4211 0.0994 0.048 Uiso 1 1 calc R
C39 C 0.12741(9) 0.5151(3) 0.14416(18) 0.0413(8) Uani 1 1 d .
H39A H 0.1314 0.5391 0.0950 0.050 Uiso 1 1 calc R
C40 C 0.14900(9) 0.5501(3) 0.2130(2) 0.0408(8) Uani 1 1 d .
H40A H 0.1678 0.5978 0.2108 0.049 Uiso 1 1 calc R
C41 C 0.14344(8) 0.5161(2) 0.28610(17) 0.0313(7) Uani 1 1 d .
H41A H 0.1582 0.5410 0.3332 0.038 Uiso 1 1 calc R
C42 C 0.17528(10) 0.2487(3) 0.2369(3) 0.0531(10) Uani 1 1 d .
H42A H 0.1780 0.3235 0.2278 0.064 Uiso 1 1 calc R
C43 C 0.15666(10) 0.1851(3) 0.1783(2) 0.0494(9) Uani 1 1 d .
H43A H 0.1465 0.2165 0.1290 0.059 Uiso 1 1 calc R
C44 C 0.15251(9) 0.0779(3) 0.1896(2) 0.0503(9) Uani 1 1 d .
H44A H 0.1395 0.0349 0.1485 0.060 Uiso 1 1 calc R
C45 C 0.16706(9) 0.0318(3) 0.2603(2) 0.0501(9) Uani 1 1 d .
H45A H 0.1641 -0.0432 0.2679 0.060 Uiso 1 1 calc R
C46 C 0.18600(9) 0.0929(3) 0.3205(2) 0.0506(9) Uani 1 1 d .
H46A H 0.1961 0.0595 0.3690 0.061 Uiso 1 1 calc R
C47 C 0.19057(9) 0.2035(3) 0.3109(2) 0.0525(10) Uani 1 1 d .
C48 C 0.21003(13) 0.2721(5) 0.3775(3) 0.103(2) Uani 1 1 d .
H48A H 0.2309 0.2335 0.4048 0.155 Uiso 1 1 calc R
H48B H 0.1949 0.2872 0.4143 0.155 Uiso 1 1 calc R
H48C H 0.2170 0.3401 0.3565 0.155 Uiso 1 1 calc R

loop_
_atom_site_aniso_label
_atom_site_aniso_U_11
_atom_site_aniso_U_22
_atom_site_aniso_U_33
_atom_site_aniso_U_23
_atom_site_aniso_U_13
_atom_site_aniso_U_12
P1 0.0203(4) 0.0217(4) 0.0190(4) -0.0005(3) 0.0015(3) -0.0007(3)
P2 0.0247(4) 0.0219(4) 0.0170(4) 0.0020(3) 0.0036(3) -0.0018(3)
O1 0.0240(11) 0.0270(10) 0.0301(11) 0.0011(8) -0.0014(9) 0.0021(8)
O2 0.0389(13) 0.0327(12) 0.0377(13) 0.0061(9) -0.0034(10) 0.0063(9)
O3 0.0503(15) 0.0524(15) 0.0315(13) -0.0081(11) -0.0052(11) 0.0072(11)
O4 0.0350(13) 0.0507(14) 0.0422(14) 0.0117(11) 0.0028(11) -0.0028(10)
O5 0.0244(12) 0.0415(13) 0.0484(14) -0.0004(10) 0.0036(10) 0.0033(9)
O6 0.0307(11) 0.0293(11) 0.0221(10) 0.0004(8) 0.0098(9) 0.0051(8)
O7 0.0328(12) 0.0364(11) 0.0222(10) 0.0010(8) 0.0012(9) -0.0086(9)
O8 0.072(3) 0.0319(19) 0.037(2) 0.000 -0.0188(19) 0.000
C1 0.0217(14) 0.0237(14) 0.0174(13) 0.0022(10) 0.0032(11) -0.0013(11)
C2 0.0206(14) 0.0228(14) 0.0229(14) 0.0004(11) 0.0050(12) 0.0001(11)
C3 0.0209(14) 0.0235(14) 0.0212(14) -0.0001(11) 0.0033(12) 0.0012(11)
C4 0.0205(15) 0.0269(15) 0.0336(16) -0.0036(12) 0.0000(13) 0.0011(11)
C5 0.0242(15) 0.0287(16) 0.0284(16) -0.0029(12) -0.0015(13) 0.0023(12)
C6 0.0270(16) 0.0268(16) 0.0404(18) -0.0065(13) -0.0064(14) 0.0026(12)
C7 0.0220(14) 0.0243(14) 0.0226(14) -0.0009(11) 0.0022(12) -0.0014(11)
C8 0.0260(15) 0.0226(14) 0.0199(14) -0.0001(11) 0.0033(12) 0.0000(11)
C9 0.0244(14) 0.0216(13) 0.0146(13) 0.0018(10) 0.0057(11) 0.0012(11)
C10 0.0190(14) 0.0203(14) 0.0190(14) -0.0017(10) 0.0024(12) -0.0020(10)
C11 0.0289(15) 0.0209(14) 0.0225(14) 0.0025(11) 0.0092(12) 0.0042(11)
C12 0.0268(16) 0.0236(15) 0.0375(18) -0.0039(13) -0.0056(14) 0.0009(12)
C13 0.0346(17) 0.0232(15) 0.0332(17) -0.0068(12) -0.0041(14) 0.0008(12)
C14 0.0223(16) 0.0370(17) 0.0364(18) -0.0018(14) 0.0016(14) 0.0048(12)
C15 0.055(2) 0.053(2) 0.047(2) 0.0155(17) -0.0082(19) 0.0096(18)
C16 0.0249(17) 0.0270(15) 0.0332(17) -0.0042(13) -0.0035(14) -0.0030(12)
C17 0.047(2) 0.059(2) 0.045(2) 0.0051(17) 0.0119(18) -0.0119(17)
C18 0.0248(15) 0.0244(14) 0.0236(14) -0.0030(11) 0.0071(12) -0.0003(11)
C19 0.0320(17) 0.0361(17) 0.0261(16) 0.0005(12) 0.0052(13) -0.0026(13)
C20 0.056(2) 0.0394(18) 0.0265(17) 0.0037(14) 0.0137(16) -0.0020(15)
C21 0.053(2) 0.0287(17) 0.045(2) -0.0068(14) 0.0304(18) -0.0055(14)
C22 0.0277(17) 0.0341(17) 0.052(2) -0.0058(15) 0.0167(16) -0.0038(13)
C23 0.0283(16) 0.0293(16) 0.0335(17) -0.0019(13) 0.0070(14) -0.0008(12)
C24 0.0235(15) 0.0254(14) 0.0186(14) -0.0001(11) 0.0003(12) 0.0013(11)
C25 0.0388(18) 0.0288(16) 0.0219(15) -0.0008(12) 0.0030(13) -0.0059(13)
C26 0.054(2) 0.0279(16) 0.0287(17) -0.0045(13) 0.0008(16) -0.0052(14)
C27 0.048(2) 0.044(2) 0.0272(17) -0.0129(14) 0.0035(15) 0.0038(15)
C28 0.049(2) 0.050(2) 0.0268(17) -0.0062(14) 0.0143(16) -0.0085(16)
C29 0.0385(18) 0.0355(17) 0.0285(16) 0.0002(13) 0.0093(14) -0.0077(13)
C30 0.0297(16) 0.0229(14) 0.0172(13) 0.0054(11) 0.0066(12) 0.0038(11)
C31 0.0323(18) 0.0380(18) 0.0341(17) -0.0048(13) 0.0073(15) 0.0001(13)
C32 0.0297(19) 0.069(3) 0.049(2) 0.0041(19) 0.0058(17) 0.0036(16)
C33 0.053(2) 0.056(2) 0.0348(19) 0.0167(16) 0.0217(18) 0.0289(18)
C34 0.069(3) 0.0309(17) 0.0337(18) 0.0050(14) 0.0217(18) 0.0191(16)
C35 0.0488(19) 0.0247(15) 0.0234(15) 0.0007(12) 0.0106(14) 0.0011(13)
C36 0.0254(15) 0.0267(15) 0.0204(14) 0.0032(11) 0.0052(12) 0.0023(11)
C37 0.0310(17) 0.0409(18) 0.0232(15) 0.0059(13) 0.0033(13) -0.0059(13)
C38 0.043(2) 0.055(2) 0.0209(16) 0.0065(14) 0.0038(15) -0.0026(16)
C39 0.051(2) 0.052(2) 0.0248(17) 0.0141(14) 0.0149(16) -0.0004(16)
C40 0.043(2) 0.0415(19) 0.0405(19) 0.0127(15) 0.0144(16) -0.0082(15)
C41 0.0354(17) 0.0315(16) 0.0268(16) 0.0031(12) 0.0058(14) -0.0061(13)
C42 0.054(2) 0.042(2) 0.073(3) 0.0026(19) 0.036(2) 0.0033(17)
C43 0.048(2) 0.064(3) 0.039(2) 0.0019(18) 0.0148(18) 0.0067(18)
C44 0.043(2) 0.063(3) 0.046(2) -0.0102(18) 0.0087(18) -0.0005(17)
C45 0.043(2) 0.047(2) 0.062(3) 0.0003(18) 0.0150(19) 0.0045(16)
C46 0.034(2) 0.077(3) 0.040(2) 0.0104(19) 0.0067(17) 0.0072(18)
C47 0.0333(19) 0.078(3) 0.052(2) -0.023(2) 0.0210(18) -0.0108(18)
C48 0.067(3) 0.158(5) 0.092(4) -0.066(4) 0.033(3) -0.050(3)

loop_
_atom_type_symbol
_atom_type_description
_atom_type_scat_dispersion_real
_atom_type_scat_dispersion_imag
_atom_type_scat_source
C C 0.0033 0.0016 'International Tables Vol C Tables 4.2.6.8 and 6.1.1.4'
H H 0.0000 0.0000 'International Tables Vol C Tables 4.2.6.8 and 6.1.1.4'
O O 0.0106 0.0060 'International Tables Vol C Tables 4.2.6.8 and 6.1.1.4'
P P 0.1023 0.0942 'International Tables Vol C Tables 4.2.6.8 and 6.1.1.4'

loop_
_geom_angle_atom_site_label_1
_geom_angle_atom_site_label_2
_geom_angle_atom_site_label_3
_geom_angle
O1 P1 C1 110.38(11)
O1 P1 C18 112.62(12)
O1 P1 C24 110.47(12)
C1 P1 C18 105.73(12)
C1 P1 C24 109.57(12)
C18 P1 C24 107.93(12)
O7 P2 C11 113.87(12)
O7 P2 C30 112.81(12)
O7 P2 C36 112.45(12)
C11 P2 C30 108.03(13)
C11 P2 C36 103.31(12)
C30 P2 C36 105.62(12)
C14 O2 C15 115.3(3)
C16 O4 C17 114.8(3)
P2 C30 C31 124.1(2)
P2 C30 C35 116.5(2)
C31 C30 C35 119.4(3)
P1 C1 C2 123.7(2)
P1 C1 C9 116.12(19)
C2 C1 C9 119.8(2)
C1 C2 C3 117.3(2)
C1 C2 C12 123.6(2)
C3 C2 C12 119.0(2)
C2 C3 C4 126.4(2)
C2 C3 C7 122.6(2)
C4 C3 C7 111.0(2)
C3 C4 H4A 110.8
C3 C4 H4B 110.8
C3 C4 C5 104.7(2)
H4A C4 H4B 108.9
H4A C4 C5 110.8
H4B C4 C5 110.8
C4 C5 C6 106.5(2)
C4 C5 C14 113.6(2)
C4 C5 C16 110.5(2)
C6 C5 C14 110.8(2)
C6 C5 C16 111.1(2)
C14 C5 C16 104.5(2)
C5 C6 H6A 110.8
C5 C6 H6B 110.8
C5 C6 C7 104.9(2)
H6A C6 H6B 108.8
H6A C6 C7 110.8
H6B C6 C7 110.8
C3 C7 C6 112.2(2)
C3 C7 C8 121.3(2)
C6 C7 C8 126.4(2)
C7 C8 C9 117.4(2)
C7 C8 C13 120.0(2)
C9 C8 C13 122.6(2)
C1 C9 C8 121.5(2)
C1 C9 C10 124.1(2)
C8 C9 C10 114.4(2)
O6 C10 C9 122.0(2)
O6 C10 C11 122.3(2)
C9 C10 C11 115.3(2)
P2 C11 C10 114.36(18)
P2 C11 H11A 108.7
P2 C11 H11B 108.7
C10 C11 H11A 108.7
C10 C11 H11B 108.7
H11A C11 H11B 107.6
C2 C12 H12A 109.5
C2 C12 H12B 109.5
C2 C12 H12C 109.5
H12A C12 H12B 109.5
H12A C12 H12C 109.5
H12B C12 H12C 109.5
C8 C13 H13A 109.5
C8 C13 H13B 109.5
C8 C13 H13C 109.5
H13A C13 H13B 109.5
H13A C13 H13C 109.5
H13B C13 H13C 109.5
O2 C14 O3 124.2(3)
O2 C14 C5 111.1(3)
O3 C14 C5 124.7(3)
O2 C15 H15A 109.5
O2 C15 H15B 109.5
O2 C15 H15C 109.5
H15A C15 H15B 109.5
H15A C15 H15C 109.5
H15B C15 H15C 109.5
O4 C16 O5 124.2(3)
O4 C16 C5 111.3(2)
O5 C16 C5 124.5(3)
O4 C17 H17A 109.5
O4 C17 H17B 109.5
O4 C17 H17C 109.5
H17A C17 H17B 109.5
H17A C17 H17C 109.5
H17B C17 H17C 109.5
P1 C18 C19 122.4(2)
P1 C18 C23 118.5(2)
C19 C18 C23 118.8(3)
C18 C19 H19A 119.8
C18 C19 C20 120.3(3)
H19A C19 C20 119.8
C19 C20 H20A 119.8
C19 C20 C21 120.3(3)
H20A C20 C21 119.8
C20 C21 H21A 119.9
C20 C21 C22 120.2(3)
H21A C21 C22 119.9
C21 C22 H22A 119.9
C21 C22 C23 120.1(3)
H22A C22 C23 119.9
C18 C23 C22 120.3(3)
C18 C23 H23A 119.8
C22 C23 H23A 119.8
P1 C24 C25 124.0(2)
P1 C24 C29 116.9(2)
C25 C24 C29 119.1(3)
C24 C25 H25A 120.0
C24 C25 C26 120.0(3)
H25A C25 C26 120.0
C25 C26 H26A 119.8
C25 C26 C27 120.4(3)
H26A C26 C27 119.8
C26 C27 H27A 120.1
C26 C27 C28 119.7(3)
H27A C27 C28 120.1
C27 C28 H28A 119.8
C27 C28 C29 120.3(3)
H28A C28 C29 119.8
C24 C29 C28 120.4(3)
C24 C29 H29A 119.8
C28 C29 H29A 119.8
C30 C31 H31A 120.1
C30 C31 C32 119.8(3)
H31A C31 C32 120.1
C31 C32 H32A 119.9
C31 C32 C33 120.2(3)
H32A C32 C33 119.9
C32 C33 H33A 119.9
C32 C33 C34 120.2(3)
H33A C33 C34 119.9
C33 C34 H34A 119.9
C33 C34 C35 120.2(3)
H34A C34 C35 119.9
C30 C35 C34 120.2(3)
C30 C35 H35A 119.9
C34 C35 H35A 119.9
P2 C36 C37 121.6(2)
P2 C36 C41 118.8(2)
C37 C36 C41 119.5(3)
C36 C37 H37A 119.7
C36 C37 C38 120.6(3)
H37A C37 C38 119.7
C37 C38 H38A 120.2
C37 C38 C39 119.6(3)
H38A C38 C39 120.2
C38 C39 H39A 119.9
C38 C39 C40 120.3(3)
H39A C39 C40 119.9
C39 C40 H40A 119.7
C39 C40 C41 120.6(3)
H40A C40 C41 119.7
C36 C41 C40 119.4(3)
C36 C41 H41A 120.3
C40 C41 H41A 120.3
H42A C42 C43 119.8
H42A C42 C47 119.8
C43 C42 C47 120.5(4)
C42 C43 H43A 119.5
C42 C43 C44 121.0(4)
H43A C43 C44 119.5
C43 C44 H44A 120.0
C43 C44 C45 120.0(4)
H44A C44 C45 120.0
C44 C45 H45A 119.6
C44 C45 C46 120.7(4)
H45A C45 C46 119.6
C45 C46 H46A 119.6
C45 C46 C47 120.8(4)
H46A C46 C47 119.6
C42 C47 C46 117.1(3)
C42 C47 C48 121.7(4)
C46 C47 C48 121.2(4)
C47 C48 H48A 109.5
C47 C48 H48B 109.5
C47 C48 H48C 109.5
H48A C48 H48B 109.5
H48A C48 H48C 109.5
H48B C48 H48C 109.5

loop_
_geom_bond_atom_site_label_1
_geom_bond_atom_site_label_2
_geom_bond_distance
P1 O1 1.493(2)
P1 C1 1.830(3)
P1 C18 1.812(3)
P1 C24 1.806(3)
P2 O7 1.490(2)
P2 C11 1.820(3)
P2 C30 1.808(3)
P2 C36 1.814(3)
O2 C14 1.347(4)
O2 C15 1.450(4)
O3 C14 1.200(4)
O4 C16 1.343(4)
O4 C17 1.465(4)
O5 C16 1.200(3)
O6 C10 1.212(3)
O8 H8 0.85(4)
C30 C31 1.386(4)
C30 C35 1.398(4)
C1 C2 1.425(4)
C1 C9 1.422(4)
C2 C3 1.390(4)
C2 C12 1.510(4)
C3 C4 1.520(4)
C3 C7 1.390(4)
C4 H4A 0.990
C4 H4B 0.990
C4 C5 1.569(4)
C5 C6 1.557(4)
C5 C14 1.533(4)
C5 C16 1.536(4)
C6 H6A 0.990
C6 H6B 0.990
C6 C7 1.504(4)
C7 C8 1.399(4)
C8 C9 1.407(4)
C8 C13 1.517(4)
C9 C10 1.526(4)
C10 C11 1.526(4)
C11 H11A 0.990
C11 H11B 0.990
C12 H12A 0.980
C12 H12B 0.980
C12 H12C 0.980
C13 H13A 0.980
C13 H13B 0.980
C13 H13C 0.980
C15 H15A 0.980
C15 H15B 0.980
C15 H15C 0.980
C17 H17A 0.980
C17 H17B 0.980
C17 H17C 0.980
C18 C19 1.399(4)
C18 C23 1.399(4)
C19 H19A 0.950
C19 C20 1.390(4)
C20 H20A 0.950
C20 C21 1.378(5)
C21 H21A 0.950
C21 C22 1.384(5)
C22 H22A 0.950
C22 C23 1.390(4)
C23 H23A 0.950
C24 C25 1.396(4)
C24 C29 1.400(4)
C25 H25A 0.950
C25 C26 1.396(4)
C26 H26A 0.950
C26 C27 1.387(5)
C27 H27A 0.950
C27 C28 1.390(5)
C28 H28A 0.950
C28 C29 1.384(4)
C29 H29A 0.950
C31 H31A 0.950
C31 C32 1.395(5)
C32 H32A 0.950
C32 C33 1.384(5)
C33 H33A 0.950
C33 C34 1.373(5)
C34 H34A 0.950
C34 C35 1.387(5)
C35 H35A 0.950
C36 C37 1.395(4)
C36 C41 1.401(4)
C37 H37A 0.950
C37 C38 1.399(4)
C38 H38A 0.950
C38 C39 1.388(5)
C39 H39A 0.950
C39 C40 1.384(5)
C40 H40A 0.950
C40 C41 1.401(4)
C41 H41A 0.950
C42 H42A 0.950
C42 C43 1.371(5)
C42 C47 1.419(6)
C43 H43A 0.950
C43 C44 1.359(5)
C44 H44A 0.950
C44 C45 1.368(5)
C45 H45A 0.950
C45 C46 1.377(5)
C46 H46A 0.950
C46 C47 1.396(5)
C47 C48 1.508(6)
C48 H48A 0.980
C48 H48B 0.980
C48 H48C 0.980

loop_
_geom_hbond_atom_site_label_D
_geom_hbond_atom_site_label_H
_geom_hbond_atom_site_label_A
_geom_hbond_distance_DH
_geom_hbond_distance_HA
_geom_hbond_distance_DA
_geom_hbond_angle_DHA
O8 H8 O1 0.85(4) 1.99(4) 2.830(2) 167(4)

loop_
_geom_torsion_atom_site_label_1
_geom_torsion_atom_site_label_2
_geom_torsion_atom_site_label_3
_geom_torsion_atom_site_label_4
_geom_torsion
O7 P2 C30 C31 -157.5(2)
O7 P2 C30 C35 23.5(2)
C11 P2 C30 C31 -30.7(3)
C11 P2 C30 C35 150.3(2)
C36 P2 C30 C31 79.3(3)
C36 P2 C30 C35 -99.7(2)
O1 P1 C1 C2 -163.3(2)
O1 P1 C1 C9 23.7(2)
C18 P1 C1 C2 74.6(2)
C18 P1 C1 C9 -98.3(2)
C24 P1 C1 C2 -41.4(3)
C24 P1 C1 C9 145.58(19)
P1 C1 C2 C3 -173.8(2)
P1 C1 C2 C12 4.3(4)
C9 C1 C2 C3 -1.1(4)
C9 C1 C2 C12 177.1(2)
C1 C2 C3 C4 -179.3(3)
C1 C2 C3 C7 4.1(4)
C12 C2 C3 C4 2.4(4)
C12 C2 C3 C7 -174.2(3)
C2 C3 C4 C5 -179.6(3)
C7 C3 C4 C5 -2.7(3)
C3 C4 C5 C6 6.7(3)
C3 C4 C5 C14 128.9(3)
C3 C4 C5 C16 -114.1(2)
C4 C5 C6 C7 -8.2(3)
C14 C5 C6 C7 -132.1(3)
C16 C5 C6 C7 112.2(3)
C2 C3 C7 C6 174.4(3)
C2 C3 C7 C8 -3.0(4)
C4 C3 C7 C6 -2.7(3)
C4 C3 C7 C8 180.0(2)
C5 C6 C7 C3 6.9(3)
C5 C6 C7 C8 -175.9(3)
C3 C7 C8 C9 -1.2(4)
C3 C7 C8 C13 176.8(3)
C6 C7 C8 C9 -178.2(3)
C6 C7 C8 C13 -0.2(4)
C7 C8 C9 C1 4.2(4)
C7 C8 C9 C10 -174.1(2)
C13 C8 C9 C1 -173.8(2)
C13 C8 C9 C10 8.0(4)
P1 C1 C9 C8 170.2(2)
P1 C1 C9 C10 -11.7(3)
C2 C1 C9 C8 -3.1(4)
C2 C1 C9 C10 175.0(2)
C1 C9 C10 O6 102.9(3)
C1 C9 C10 C11 -84.9(3)
C8 C9 C10 O6 -78.9(3)
C8 C9 C10 C11 93.3(3)
O6 C10 C11 P2 37.8(3)
C9 C10 C11 P2 -134.4(2)
O7 P2 C11 C10 54.4(2)
C30 P2 C11 C10 -71.7(2)
C36 P2 C11 C10 176.70(19)
C15 O2 C14 O3 -4.6(4)
C15 O2 C14 C5 173.2(3)
C4 C5 C14 O2 37.9(3)
C4 C5 C14 O3 -144.3(3)
C6 C5 C14 O2 157.7(2)
C6 C5 C14 O3 -24.5(4)
C16 C5 C14 O2 -82.6(3)
C16 C5 C14 O3 95.2(3)
C17 O4 C16 O5 -0.7(4)
C17 O4 C16 C5 179.7(2)
C4 C5 C16 O4 64.0(3)
C4 C5 C16 O5 -115.5(3)
C6 C5 C16 O4 -53.9(3)
C6 C5 C16 O5 126.5(3)
C14 C5 C16 O4 -173.5(2)
C14 C5 C16 O5 7.0(4)
O1 P1 C18 C19 -118.3(2)
O1 P1 C18 C23 54.9(2)
C1 P1 C18 C19 2.3(3)
C1 P1 C18 C23 175.5(2)
C24 P1 C18 C19 119.5(2)
C24 P1 C18 C23 -67.3(2)
P1 C18 C19 C20 173.6(2)
C23 C18 C19 C20 0.5(4)
C18 C19 C20 C21 -0.2(5)
C19 C20 C21 C22 0.3(5)
C20 C21 C22 C23 -0.7(4)
C21 C22 C23 C18 1.0(4)
P1 C18 C23 C22 -174.3(2)
C19 C18 C23 C22 -0.9(4)
O1 P1 C24 C25 -127.6(2)
O1 P1 C24 C29 52.5(3)
C1 P1 C24 C25 110.6(3)
C1 P1 C24 C29 -69.4(2)
C18 P1 C24 C25 -4.1(3)
C18 P1 C24 C29 176.0(2)
P1 C24 C25 C26 -177.2(2)
C29 C24 C25 C26 2.8(4)
C24 C25 C26 C27 -0.8(5)
C25 C26 C27 C28 -1.1(5)
C26 C27 C28 C29 0.9(5)
C27 C28 C29 C24 1.1(5)
P1 C24 C29 C28 177.0(2)
C25 C24 C29 C28 -3.0(4)
P2 C30 C31 C32 -178.6(2)
C35 C30 C31 C32 0.3(4)
C30 C31 C32 C33 -0.3(5)
C31 C32 C33 C34 0.2(5)
C32 C33 C34 C35 -0.1(5)
C33 C34 C35 C30 0.1(5)
P2 C30 C35 C34 178.8(2)
C31 C30 C35 C34 -0.2(4)
O7 P2 C36 C37 172.2(2)
O7 P2 C36 C41 -7.2(3)
C11 P2 C36 C37 49.0(3)
C11 P2 C36 C41 -130.4(2)
C30 P2 C36 C37 -64.3(3)
C30 P2 C36 C41 116.3(2)
P2 C36 C37 C38 -179.2(2)
C41 C36 C37 C38 0.2(4)
C36 C37 C38 C39 0.1(5)
C37 C38 C39 C40 -0.1(5)
C38 C39 C40 C41 -0.3(5)
P2 C36 C41 C40 178.8(2)
C37 C36 C41 C40 -0.6(4)
C39 C40 C41 C36 0.7(5)
C47 C42 C43 C44 -0.2(5)
C42 C43 C44 C45 -0.1(5)
C43 C44 C45 C46 0.0(5)
C44 C45 C46 C47 0.5(5)
C45 C46 C47 C42 -0.7(5)
C45 C46 C47 C48 177.5(4)
C43 C42 C47 C46 0.6(5)
C43 C42 C47 C48 -177.7(4)
